data_4109053
loop_
_publ_author_name
'Dmitry V. Yandulov'
'Ngon T. Tran'

_publ_section_title
;
 Aryl-Fluoride Reductive Elimination from Pd(II): Feasibility Assessment
 from Theory and Experiment
;
_journal_name_full 'Journal of the American Chemical Society'
_journal_page_first 1342
_journal_page_last 1358
_journal_paper_doi 10.1021/ja066930l
_journal_volume 129
_journal_year 2007
_chemical_formula_sum 'C48 H72 F4 N2 O4 P2 Pd2'
_chemical_formula_weight 1091.82
_chemical_name_systematic
; 
 ? 
;
_space_group_IT_number 14
_symmetry_cell_setting monoclinic
_symmetry_space_group_name_Hall '-P 2yn'
_symmetry_space_group_name_H-M 'P 1 21/n 1'
_atom_sites_solution_hydrogens geom
_atom_sites_solution_primary direct
_atom_sites_solution_secondary difmap
_audit_creation_method SHELXL-97
_cell_angle_alpha 90.00
_cell_angle_beta 100.704(4)
_cell_angle_gamma 90.00
_cell_formula_units_Z 4
_cell_length_a 15.473(4)
_cell_length_b 12.450(3)
_cell_length_c 26.373(7)
_cell_measurement_temperature 174(2)
_cell_volume 4992(2)
_computing_structure_refinement 'SHELXL-97 (Sheldrick, 1997)'
_computing_structure_solution 'SHELXS-97 (Sheldrick, 1990)'
_diffrn_ambient_temperature 174(2)
_diffrn_measured_fraction_theta_full 0.995
_diffrn_measured_fraction_theta_max 0.995
_diffrn_radiation_monochromator graphite
_diffrn_radiation_source 'fine-focus sealed tube'
_diffrn_radiation_type MoK\a
_diffrn_radiation_wavelength 0.71073
_diffrn_reflns_av_R_equivalents 0.0810
_diffrn_reflns_av_sigmaI/netI 0.0958
_diffrn_reflns_limit_h_max 15
_diffrn_reflns_limit_h_min -15
_diffrn_reflns_limit_k_max 12
_diffrn_reflns_limit_k_min -10
_diffrn_reflns_limit_l_max 26
_diffrn_reflns_limit_l_min -26
_diffrn_reflns_number 17090
_diffrn_reflns_theta_full 20.89
_diffrn_reflns_theta_max 20.89
_diffrn_reflns_theta_min 1.42
_exptl_absorpt_coefficient_mu 0.842
_exptl_absorpt_correction_T_max 0.97890
_exptl_absorpt_correction_T_min 0.74627
_exptl_absorpt_correction_type empirical
_exptl_absorpt_process_details sadabs
_exptl_crystal_colour 'pale yellow'
_exptl_crystal_density_diffrn 1.453
_exptl_crystal_F_000 2256
_exptl_crystal_size_max 0.30
_exptl_crystal_size_mid 0.09
_exptl_crystal_size_min 0.03
_refine_diff_density_max 0.742
_refine_diff_density_min -0.429
_refine_diff_density_rms 0.087
_refine_ls_extinction_method none
_refine_ls_goodness_of_fit_ref 1.018
_refine_ls_hydrogen_treatment constr
_refine_ls_matrix_type full
_refine_ls_number_parameters 577
_refine_ls_number_reflns 5256
_refine_ls_number_restraints 1
_refine_ls_restrained_S_all 1.021
_refine_ls_R_factor_all 0.0857
_refine_ls_R_factor_gt 0.0450
_refine_ls_shift/su_max 0.002
_refine_ls_shift/su_mean 0.000
_refine_ls_structure_factor_coef Fsqd
_refine_ls_weighting_details 'calc w=1/[\s^2^(Fo^2^)+(0.0288P)^2^+1.4077P] where P=(Fo^2^+2Fc^2^)/3'
_refine_ls_weighting_scheme calc
_refine_ls_wR_factor_gt 0.0901
_refine_ls_wR_factor_ref 0.1028
_reflns_number_gt 3469
_reflns_number_total 5256
_reflns_threshold_expression >2sigma(I)
_cod_data_source_file ja066930lsi20060926_050056.cif
_cod_data_source_block yd562s
_cod_database_code 4109053

loop_
_symmetry_equiv_pos_as_xyz
'x, y, z'
'-x+1/2, y+1/2, -z+1/2'
'-x, -y, -z'
'x-1/2, -y-1/2, z-1/2'

loop_
_atom_site_label
_atom_site_type_symbol
_atom_site_fract_x
_atom_site_fract_y
_atom_site_fract_z
_atom_site_U_iso_or_equiv
_atom_site_adp_type
_atom_site_occupancy
_atom_site_symmetry_multiplicity
_atom_site_calc_flag
_atom_site_refinement_flags
Pd1 Pd 0.56662(4) 0.63313(5) 0.10745(2) 0.0279(2) Uani 1 1 d .
Pd2 Pd 0.76492(4) 0.64265(5) 0.07775(2) 0.0282(2) Uani 1 1 d .
F1 F 0.6438(3) 0.7269(3) 0.06442(16) 0.0414(12) Uani 1 1 d .
F2 F 0.6841(3) 0.5485(3) 0.11432(17) 0.0422(12) Uani 1 1 d .
P1 P 0.43852(13) 0.72843(16) 0.09766(8) 0.0262(5) Uani 1 1 d .
C1 C 0.4663(5) 0.8715(6) 0.1227(3) 0.032(2) Uani 1 1 d .
C2 C 0.5557(5) 0.9013(6) 0.1106(3) 0.040(2) Uani 1 1 d .
H2A H 0.5738 0.9715 0.1258 0.060 Uiso 1 1 calc R
H2B H 0.5517 0.9046 0.0731 0.060 Uiso 1 1 calc R
H2C H 0.5991 0.8469 0.1251 0.060 Uiso 1 1 calc R
C3 C 0.3984(5) 0.9571(6) 0.1000(3) 0.047(2) Uani 1 1 d .
H3A H 0.4167 1.0272 0.1152 0.070 Uiso 1 1 calc R
H3B H 0.3408 0.9382 0.1079 0.070 Uiso 1 1 calc R
H3C H 0.3943 0.9605 0.0625 0.070 Uiso 1 1 calc R
C4 C 0.4773(5) 0.8710(6) 0.1823(3) 0.045(2) Uani 1 1 d .
H4A H 0.5188 0.8144 0.1965 0.067 Uiso 1 1 calc R
H4B H 0.4202 0.8575 0.1920 0.067 Uiso 1 1 calc R
H4C H 0.4999 0.9408 0.1959 0.067 Uiso 1 1 calc R
C5 C 0.3981(5) 0.7309(6) 0.0249(3) 0.029(2) Uani 1 1 d .
C6 C 0.3045(5) 0.7716(6) 0.0066(3) 0.038(2) Uani 1 1 d .
H6A H 0.2994 0.8448 0.0194 0.057 Uiso 1 1 calc R
H6B H 0.2631 0.7246 0.0199 0.057 Uiso 1 1 calc R
H6C H 0.2909 0.7717 -0.0312 0.057 Uiso 1 1 calc R
C7 C 0.4060(5) 0.6148(6) 0.0044(3) 0.041(2) Uani 1 1 d .
H7A H 0.3697 0.5661 0.0208 0.062 Uiso 1 1 calc R
H7B H 0.4676 0.5916 0.0126 0.062 Uiso 1 1 calc R
H7C H 0.3858 0.6135 -0.0330 0.062 Uiso 1 1 calc R
C8 C 0.4589(5) 0.8000(7) -0.0013(3) 0.045(2) Uani 1 1 d .
H8A H 0.4436 0.7905 -0.0388 0.067 Uiso 1 1 calc R
H8B H 0.5201 0.7781 0.0108 0.067 Uiso 1 1 calc R
H8C H 0.4519 0.8757 0.0073 0.067 Uiso 1 1 calc R
C9 C 0.3425(5) 0.6798(6) 0.1292(3) 0.030(2) Uani 1 1 d .
C10 C 0.2700(5) 0.7628(6) 0.1289(3) 0.040(2) Uani 1 1 d .
H10A H 0.2493 0.7880 0.0935 0.061 Uiso 1 1 calc R
H10B H 0.2932 0.8236 0.1508 0.061 Uiso 1 1 calc R
H10C H 0.2211 0.7300 0.1421 0.061 Uiso 1 1 calc R
C11 C 0.3006(5) 0.5784(6) 0.1022(3) 0.040(2) Uani 1 1 d .
H11A H 0.2620 0.5453 0.1233 0.061 Uiso 1 1 calc R
H11B H 0.3469 0.5275 0.0977 0.061 Uiso 1 1 calc R
H11C H 0.2661 0.5976 0.0684 0.061 Uiso 1 1 calc R
C12 C 0.3767(5) 0.6461(7) 0.1855(3) 0.041(2) Uani 1 1 d .
H12A H 0.4234 0.6954 0.2013 0.062 Uiso 1 1 calc R
H12B H 0.4002 0.5729 0.1863 0.062 Uiso 1 1 calc R
H12C H 0.3284 0.6486 0.2048 0.062 Uiso 1 1 calc R
C13 C 0.5299(4) 0.5131(6) 0.1456(3) 0.0234(19) Uani 1 1 d .
C14 C 0.4966(5) 0.4215(6) 0.1190(3) 0.029(2) Uani 1 1 d .
H14 H 0.4784 0.4245 0.0826 0.035 Uiso 1 1 calc R
C15 C 0.4893(5) 0.3253(6) 0.1446(3) 0.029(2) Uani 1 1 d .
H15 H 0.4678 0.2623 0.1261 0.034 Uiso 1 1 calc R
C16 C 0.5142(5) 0.3239(6) 0.1975(3) 0.028(2) Uani 1 1 d .
C17 C 0.5480(5) 0.4116(7) 0.2246(3) 0.033(2) Uani 1 1 d .
H17 H 0.5659 0.4077 0.2610 0.039 Uiso 1 1 calc R
C18 C 0.5562(5) 0.5069(6) 0.1988(3) 0.031(2) Uani 1 1 d .
H18 H 0.5800 0.5684 0.2177 0.037 Uiso 1 1 calc R
N1 N 0.5061(5) 0.2245(6) 0.2257(3) 0.0407(19) Uani 1 1 d .
O1 O 0.4839(4) 0.1441(5) 0.1998(2) 0.0659(19) Uani 1 1 d .
O2 O 0.5193(4) 0.2254(5) 0.2722(3) 0.065(2) Uani 1 1 d .
P2 P 0.84908(13) 0.75534(16) 0.03916(8) 0.0276(5) Uani 1 1 d .
C19 C 0.8165(6) 0.8957(6) 0.0607(3) 0.040(2) Uani 1 1 d .
C20 C 0.7261(5) 0.9272(6) 0.0328(3) 0.048(2) Uani 1 1 d .
H20A H 0.6841 0.8702 0.0366 0.072 Uiso 1 1 calc R
H20B H 0.7272 0.9379 -0.0039 0.072 Uiso 1 1 calc R
H20C H 0.7081 0.9941 0.0475 0.072 Uiso 1 1 calc R
C21 C 0.8135(6) 0.8895(6) 0.1176(3) 0.052(3) Uani 1 1 d .
H21A H 0.8707 0.8655 0.1366 0.078 Uiso 1 1 calc R
H21B H 0.7679 0.8384 0.1230 0.078 Uiso 1 1 calc R
H21C H 0.7999 0.9606 0.1300 0.078 Uiso 1 1 calc R
C22 C 0.8795(5) 0.9878(6) 0.0516(4) 0.058(3) Uani 1 1 d .
H22A H 0.8574 1.0562 0.0624 0.087 Uiso 1 1 calc R
H22B H 0.8827 0.9911 0.0149 0.087 Uiso 1 1 calc R
H22C H 0.9383 0.9740 0.0718 0.087 Uiso 1 1 calc R
C23 C 0.9732(5) 0.7445(6) 0.0545(3) 0.032(2) Uani 1 1 d .
C24 C 1.0214(5) 0.8153(6) 0.0201(3) 0.043(2) Uani 1 1 d .
H24A H 0.9983 0.8887 0.0191 0.064 Uiso 1 1 calc R
H24B H 1.0117 0.7858 -0.0150 0.064 Uiso 1 1 calc R
H24C H 1.0845 0.8161 0.0344 0.064 Uiso 1 1 calc R
C25 C 1.0058(5) 0.7759(7) 0.1112(3) 0.047(2) Uani 1 1 d .
H25A H 1.0698 0.7667 0.1199 0.071 Uiso 1 1 calc R
H25B H 0.9776 0.7300 0.1335 0.071 Uiso 1 1 calc R
H25C H 0.9909 0.8512 0.1163 0.071 Uiso 1 1 calc R
C26 C 1.0085(5) 0.6289(7) 0.0494(3) 0.052(3) Uani 1 1 d .
H26A H 0.9885 0.6030 0.0140 0.078 Uiso 1 1 calc R
H26B H 0.9864 0.5812 0.0736 0.078 Uiso 1 1 calc R
H26C H 1.0730 0.6297 0.0572 0.078 Uiso 1 1 calc R
C27 C 0.8113(5) 0.7416(7) -0.0334(3) 0.040(2) Uani 1 1 d .
C28 C 0.8284(6) 0.8404(7) -0.0657(3) 0.061(3) Uani 1 1 d .
H28A H 0.8907 0.8601 -0.0571 0.092 Uiso 1 1 calc R
H28B H 0.7923 0.9007 -0.0580 0.092 Uiso 1 1 calc R
H28C H 0.8130 0.8229 -0.1025 0.092 Uiso 1 1 calc R
C29 C 0.7128(5) 0.7172(7) -0.0450(3) 0.055(3) Uani 1 1 d .
H29A H 0.6942 0.7027 -0.0820 0.083 Uiso 1 1 calc R
H29B H 0.6803 0.7791 -0.0354 0.083 Uiso 1 1 calc R
H29C H 0.7008 0.6542 -0.0252 0.083 Uiso 1 1 calc R
C30 C 0.8575(5) 0.6445(7) -0.0525(3) 0.057(3) Uani 1 1 d .
H30A H 0.8469 0.5805 -0.0329 0.086 Uiso 1 1 calc R
H30B H 0.9209 0.6583 -0.0475 0.086 Uiso 1 1 calc R
H30C H 0.8343 0.6328 -0.0893 0.086 Uiso 1 1 calc R
C31 C 0.8508(4) 0.5311(6) 0.0982(3) 0.0246(19) Uani 1 1 d .
C32 C 0.9003(5) 0.5247(6) 0.1478(3) 0.030(2) Uani 1 1 d .
H32 H 0.9043 0.5861 0.1695 0.036 Uiso 1 1 calc R
C33 C 0.9436(5) 0.4327(7) 0.1665(3) 0.033(2) Uani 1 1 d .
H33 H 0.9757 0.4301 0.2008 0.040 Uiso 1 1 calc R
C34 C 0.9401(5) 0.3443(6) 0.1348(3) 0.031(2) Uani 1 1 d .
C35 C 0.8916(5) 0.3461(6) 0.0854(3) 0.034(2) Uani 1 1 d .
H35 H 0.8875 0.2842 0.0640 0.041 Uiso 1 1 calc R
C36 C 0.8491(5) 0.4396(6) 0.0678(3) 0.032(2) Uani 1 1 d .
H36 H 0.8172 0.4418 0.0334 0.038 Uiso 1 1 calc R
N2 N 0.9849(5) 0.2456(6) 0.1552(3) 0.050(2) Uani 1 1 d .
O3 O 0.9864(4) 0.1712(5) 0.1256(2) 0.069(2) Uani 1 1 d .
O4 O 1.0203(5) 0.2425(5) 0.1999(3) 0.101(3) Uani 1 1 d .
F3 F 0.6801(5) 0.1602(6) 0.1233(3) 0.138(3) Uani 1 1 d .
C37 C 0.7121(6) 0.2004(10) 0.1702(4) 0.059(3) Uani 1 1 d .
C38 C 0.7154(6) 0.1308(8) 0.2102(4) 0.059(3) Uani 1 1 d .
H38 H 0.6971 0.0581 0.2052 0.071 Uiso 1 1 calc R
C39 C 0.7466(7) 0.1716(12) 0.2579(5) 0.078(4) Uani 1 1 d .
H39 H 0.7525 0.1266 0.2874 0.093 Uiso 1 1 calc R
C40 C 0.7696(8) 0.2784(17) 0.2633(6) 0.113(6) Uani 1 1 d .
H40 H 0.7882 0.3078 0.2968 0.136 Uiso 1 1 calc R
C41 C 0.7660(9) 0.3398(11) 0.2226(7) 0.107(5) Uani 1 1 d .
H41 H 0.7862 0.4118 0.2275 0.128 Uiso 1 1 calc R
C42 C 0.7351(7) 0.3058(9) 0.1743(5) 0.061(3) Uani 1 1 d .
H42 H 0.7298 0.3519 0.1452 0.073 Uiso 1 1 calc R
F4 F 0.2981(6) 0.3089(6) 0.2006(3) 0.172(4) Uani 1 1 d U
C43 C 0.2798(10) 0.3888(8) 0.2327(5) 0.071(4) Uani 1 1 d U
C44 C 0.1984(8) 0.4339(11) 0.2167(4) 0.082(4) Uani 1 1 d .
H44 H 0.1583 0.4087 0.1874 0.099 Uiso 1 1 calc R
C45 C 0.1796(7) 0.5175(10) 0.2461(5) 0.068(3) Uani 1 1 d .
H45 H 0.1246 0.5531 0.2374 0.081 Uiso 1 1 calc R
C46 C 0.2390(9) 0.5502(8) 0.2878(4) 0.066(3) Uani 1 1 d .
H46 H 0.2246 0.6083 0.3080 0.080 Uiso 1 1 calc R
C47 C 0.3195(8) 0.5009(10) 0.3013(4) 0.069(3) Uani 1 1 d .
H47 H 0.3609 0.5257 0.3301 0.083 Uiso 1 1 calc R
C48 C 0.3391(8) 0.4167(10) 0.2731(5) 0.069(3) Uani 1 1 d .
H48 H 0.3932 0.3792 0.2821 0.082 Uiso 1 1 calc R

loop_
_atom_site_aniso_label
_atom_site_aniso_U_11
_atom_site_aniso_U_22
_atom_site_aniso_U_33
_atom_site_aniso_U_23
_atom_site_aniso_U_13
_atom_site_aniso_U_12
Pd1 0.0239(4) 0.0228(4) 0.0376(4) 0.0072(3) 0.0073(3) 0.0010(3)
Pd2 0.0241(4) 0.0245(4) 0.0368(4) 0.0063(3) 0.0075(3) -0.0002(3)
F1 0.031(3) 0.037(3) 0.060(3) 0.022(2) 0.017(2) 0.005(2)
F2 0.024(3) 0.037(3) 0.068(3) 0.020(2) 0.014(2) 0.011(2)
P1 0.0221(13) 0.0247(13) 0.0307(13) -0.0011(10) 0.0016(11) 0.0020(10)
C1 0.023(5) 0.024(5) 0.045(5) -0.002(4) -0.002(4) 0.005(4)
C2 0.025(5) 0.055(6) 0.033(5) 0.011(4) -0.010(4) -0.018(4)
C3 0.051(6) 0.027(5) 0.060(6) -0.012(5) 0.002(5) -0.003(5)
C4 0.062(6) 0.037(6) 0.031(5) -0.015(5) -0.004(4) 0.002(5)
C5 0.018(5) 0.035(5) 0.030(5) 0.005(4) -0.008(4) 0.003(4)
C6 0.035(6) 0.042(6) 0.033(5) 0.001(4) -0.003(4) 0.002(4)
C7 0.041(6) 0.044(6) 0.036(5) -0.004(4) -0.001(4) 0.007(4)
C8 0.047(6) 0.053(6) 0.030(5) 0.006(5) -0.001(5) 0.002(5)
C9 0.016(5) 0.043(5) 0.030(5) 0.007(4) 0.008(4) 0.004(4)
C10 0.024(5) 0.046(6) 0.054(6) 0.003(5) 0.014(5) -0.002(4)
C11 0.048(6) 0.032(5) 0.040(5) -0.001(4) 0.006(5) -0.005(4)
C12 0.038(5) 0.058(6) 0.032(5) 0.001(5) 0.017(4) 0.007(5)
C13 0.020(5) 0.021(5) 0.032(5) 0.014(4) 0.014(4) 0.006(4)
C14 0.030(5) 0.024(5) 0.031(5) 0.003(5) 0.000(4) 0.000(4)
C15 0.022(5) 0.028(5) 0.037(6) -0.010(4) 0.011(4) -0.008(4)
C16 0.032(5) 0.018(5) 0.031(5) 0.003(4) 0.000(4) -0.006(4)
C17 0.030(5) 0.042(6) 0.025(5) 0.014(5) 0.003(4) 0.010(4)
C18 0.030(5) 0.034(6) 0.027(5) -0.002(4) 0.002(4) -0.001(4)
N1 0.044(5) 0.029(5) 0.050(6) 0.011(5) 0.010(4) 0.004(4)
O1 0.101(5) 0.031(4) 0.067(4) 0.011(4) 0.018(4) -0.010(4)
O2 0.106(6) 0.051(4) 0.041(4) 0.021(4) 0.019(4) 0.008(4)
P2 0.0251(13) 0.0278(13) 0.0295(12) 0.0034(11) 0.0045(10) -0.0041(10)
C19 0.045(6) 0.022(5) 0.053(6) -0.008(4) 0.007(5) -0.001(4)
C20 0.032(6) 0.038(6) 0.075(7) 0.017(5) 0.013(5) 0.006(4)
C21 0.072(7) 0.022(5) 0.073(7) 0.006(5) 0.041(6) 0.008(5)
C22 0.048(6) 0.043(6) 0.084(7) 0.002(6) 0.014(6) -0.014(5)
C23 0.032(5) 0.038(5) 0.025(5) 0.001(4) 0.000(4) -0.002(4)
C24 0.029(5) 0.056(6) 0.043(5) -0.004(5) 0.004(5) -0.012(4)
C25 0.029(6) 0.059(6) 0.055(6) 0.014(5) 0.009(5) 0.000(5)
C26 0.029(5) 0.061(7) 0.071(6) 0.008(6) 0.022(5) 0.007(5)
C27 0.030(6) 0.053(6) 0.033(5) 0.003(5) -0.002(4) -0.010(5)
C28 0.056(7) 0.089(8) 0.039(5) 0.019(6) 0.011(5) -0.014(6)
C29 0.048(7) 0.075(7) 0.034(5) 0.009(5) -0.017(5) -0.018(5)
C30 0.050(6) 0.084(8) 0.038(5) -0.011(6) 0.011(5) -0.017(6)
C31 0.014(5) 0.034(5) 0.026(5) 0.005(4) 0.003(4) 0.001(4)
C32 0.033(5) 0.029(5) 0.029(5) -0.003(4) 0.005(4) -0.001(4)
C33 0.024(5) 0.045(6) 0.029(5) 0.006(5) -0.001(4) 0.001(4)
C34 0.033(5) 0.024(5) 0.037(5) -0.001(5) 0.004(4) 0.014(4)
C35 0.031(5) 0.035(6) 0.034(5) -0.007(5) 0.000(4) 0.002(4)
C36 0.026(5) 0.035(6) 0.031(5) 0.003(5) -0.004(4) 0.004(4)
N2 0.050(5) 0.049(6) 0.047(6) 0.007(5) 0.001(5) 0.021(5)
O3 0.104(6) 0.042(4) 0.055(4) -0.009(4) -0.004(4) 0.031(4)
O4 0.158(8) 0.071(5) 0.053(5) 0.001(4) -0.036(5) 0.059(5)
F3 0.199(8) 0.132(7) 0.075(5) -0.006(5) 0.003(5) -0.026(6)
C37 0.061(7) 0.092(10) 0.021(6) -0.021(7) 0.001(5) -0.005(6)
C38 0.081(8) 0.052(7) 0.041(6) 0.011(6) 0.003(6) -0.002(6)
C39 0.045(7) 0.131(12) 0.055(9) 0.031(9) 0.003(6) 0.018(7)
C40 0.052(9) 0.22(2) 0.083(11) -0.052(13) 0.038(8) -0.024(11)
C41 0.102(11) 0.085(11) 0.156(14) -0.082(12) 0.083(12) -0.044(9)
C42 0.064(8) 0.043(7) 0.088(9) 0.007(7) 0.045(7) 0.005(6)
F4 0.230(10) 0.109(6) 0.202(9) -0.059(6) 0.104(8) -0.017(6)
C43 0.104(11) 0.043(7) 0.089(10) -0.026(6) 0.079(9) -0.011(7)
C44 0.062(9) 0.106(10) 0.092(9) -0.022(9) 0.048(8) -0.017(8)
C45 0.045(7) 0.098(10) 0.066(8) 0.009(7) 0.024(7) 0.004(7)
C46 0.095(10) 0.049(7) 0.064(8) -0.005(6) 0.037(8) 0.009(7)
C47 0.082(10) 0.075(9) 0.053(7) 0.001(7) 0.018(7) -0.022(7)
C48 0.070(9) 0.075(9) 0.066(8) 0.022(7) 0.026(8) 0.007(7)

loop_
_atom_type_symbol
_atom_type_description
_atom_type_scat_dispersion_real
_atom_type_scat_dispersion_imag
_atom_type_scat_source
C C 0.0033 0.0016 'International Tables Vol C Tables 4.2.6.8 and 6.1.1.4'
H H 0.0000 0.0000 'International Tables Vol C Tables 4.2.6.8 and 6.1.1.4'
N N 0.0061 0.0033 'International Tables Vol C Tables 4.2.6.8 and 6.1.1.4'
O O 0.0106 0.0060 'International Tables Vol C Tables 4.2.6.8 and 6.1.1.4'
F F 0.0171 0.0103 'International Tables Vol C Tables 4.2.6.8 and 6.1.1.4'
P P 0.1023 0.0942 'International Tables Vol C Tables 4.2.6.8 and 6.1.1.4'
Pd Pd -0.9988 1.0072 'International Tables Vol C Tables 4.2.6.8 and 6.1.1.4'

loop_
_geom_angle_atom_site_label_1
_geom_angle_atom_site_label_2
_geom_angle_atom_site_label_3
_geom_angle
C13 Pd1 F2 84.3(2)
C13 Pd1 F1 159.9(2)
F2 Pd1 F1 76.00(15)
C13 Pd1 P1 97.3(2)
F2 Pd1 P1 178.25(13)
F1 Pd1 P1 102.39(12)
C31 Pd2 F2 84.7(2)
C31 Pd2 F1 160.9(2)
F2 Pd2 F1 76.48(15)
C31 Pd2 P2 98.5(2)
F2 Pd2 P2 176.34(13)
F1 Pd2 P2 100.50(12)
Pd2 F1 Pd1 101.84(16)
Pd2 F2 Pd1 105.39(17)
C5 P1 C1 110.1(3)
C5 P1 C9 107.7(3)
C1 P1 C9 106.5(3)
C5 P1 Pd1 103.8(2)
C1 P1 Pd1 108.0(2)
C9 P1 Pd1 120.7(2)
C2 C1 C3 109.3(6)
C2 C1 C4 106.3(6)
C3 C1 C4 109.6(6)
C2 C1 P1 107.9(5)
C3 C1 P1 114.5(5)
C4 C1 P1 108.7(5)
C6 C5 C8 107.3(6)
C6 C5 C7 109.4(6)
C8 C5 C7 105.8(6)
C6 C5 P1 116.0(5)
C8 C5 P1 110.4(5)
C7 C5 P1 107.6(5)
C10 C9 C11 108.0(6)
C10 C9 C12 108.1(6)
C11 C9 C12 105.3(6)
C10 C9 P1 114.2(5)
C11 C9 P1 110.6(5)
C12 C9 P1 110.3(5)
C14 C13 C18 118.4(7)
C14 C13 Pd1 119.2(5)
C18 C13 Pd1 120.5(6)
C13 C14 C15 121.3(7)
C16 C15 C14 118.1(7)
C17 C16 C15 122.1(7)
C17 C16 N1 118.3(7)
C15 C16 N1 119.5(7)
C16 C17 C18 119.6(7)
C17 C18 C13 120.5(7)
O2 N1 O1 123.6(7)
O2 N1 C16 119.8(8)
O1 N1 C16 116.7(7)
C23 P2 C27 108.6(3)
C23 P2 C19 108.1(4)
C27 P2 C19 109.2(4)
C23 P2 Pd2 120.1(2)
C27 P2 Pd2 107.5(3)
C19 P2 Pd2 102.9(3)
C20 C19 C21 107.6(7)
C20 C19 C22 106.5(7)
C21 C19 C22 109.1(7)
C20 C19 P2 111.1(5)
C21 C19 P2 107.7(5)
C22 C19 P2 114.6(6)
C25 C23 C24 108.5(6)
C25 C23 C26 105.3(6)
C24 C23 C26 105.1(6)
C25 C23 P2 109.1(5)
C24 C23 P2 114.4(5)
C26 C23 P2 114.0(5)
C29 C27 C30 106.6(7)
C29 C27 C28 108.3(6)
C30 C27 C28 107.9(7)
C29 C27 P2 109.1(6)
C30 C27 P2 109.0(6)
C28 C27 P2 115.5(6)
C32 C31 C36 116.4(7)
C32 C31 Pd2 122.4(6)
C36 C31 Pd2 119.3(5)
C33 C32 C31 122.2(7)
C32 C33 C34 119.3(7)
C33 C34 C35 120.9(7)
C33 C34 N2 119.0(7)
C35 C34 N2 120.0(8)
C36 C35 C34 118.4(7)
C35 C36 C31 122.8(7)
O4 N2 O3 123.1(8)
O4 N2 C34 119.1(8)
O3 N2 C34 117.9(7)
F3 C37 C42 118.7(11)
F3 C37 C38 115.6(11)
C42 C37 C38 125.7(9)
C39 C38 C37 115.8(10)
C38 C39 C40 119.9(12)
C41 C40 C39 120.5(14)
C40 C41 C42 123.1(13)
C41 C42 C37 114.9(11)
C48 C43 F4 119.9(15)
C48 C43 C44 127.1(10)
F4 C43 C44 113.0(14)
C45 C44 C43 114.7(11)
C46 C45 C44 120.4(11)
C45 C46 C47 121.3(10)
C48 C47 C46 119.3(10)
C43 C48 C47 117.1(11)

loop_
_geom_bond_atom_site_label_1
_geom_bond_atom_site_label_2
_geom_bond_distance
Pd1 C13 1.944(7)
Pd1 F2 2.080(4)
Pd1 F1 2.140(4)
Pd1 P1 2.283(2)
Pd2 C31 1.929(7)
Pd2 F2 2.078(4)
Pd2 F1 2.120(4)
Pd2 P2 2.279(2)
P1 C5 1.906(7)
P1 C1 1.921(7)
P1 C9 1.930(7)
C1 C2 1.522(9)
C1 C3 1.539(9)
C1 C4 1.547(10)
C5 C6 1.525(10)
C5 C8 1.531(10)
C5 C7 1.555(10)
C9 C10 1.524(9)
C9 C11 1.532(10)
C9 C12 1.540(10)
C13 C14 1.387(9)
C13 C18 1.390(9)
C14 C15 1.389(9)
C15 C16 1.376(10)
C16 C17 1.355(10)
C16 N1 1.462(9)
C17 C18 1.384(10)
N1 O2 1.204(8)
N1 O1 1.224(8)
P2 C23 1.893(8)
P2 C27 1.903(8)
P2 C19 1.933(8)
C19 C20 1.507(10)
C19 C21 1.511(11)
C19 C22 1.553(10)
C23 C25 1.536(10)
C23 C24 1.551(10)
C23 C26 1.554(10)
C27 C29 1.528(10)
C27 C30 1.536(11)
C27 C28 1.545(10)
C31 C32 1.389(9)
C31 C36 1.391(9)
C32 C33 1.372(9)
C33 C34 1.377(10)
C34 C35 1.378(10)
C34 N2 1.464(9)
C35 C36 1.375(10)
N2 O4 1.204(8)
N2 O3 1.216(8)
F3 C37 1.342(10)
C37 C42 1.358(13)
C37 C38 1.359(12)
C38 C39 1.358(14)
C39 C40 1.377(17)
C40 C41 1.311(18)
C41 C42 1.344(15)
F4 C43 1.369(11)
C43 C48 1.317(13)
C43 C44 1.372(15)
C44 C45 1.362(13)
C45 C46 1.358(12)
C46 C47 1.375(13)
C47 C48 1.351(13)

loop_
_geom_torsion_atom_site_label_1
_geom_torsion_atom_site_label_2
_geom_torsion_atom_site_label_3
_geom_torsion_atom_site_label_4
_geom_torsion
C31 Pd2 F1 Pd1 13.0(8)
F2 Pd2 F1 Pd1 4.03(17)
P2 Pd2 F1 Pd1 -173.84(14)
C13 Pd1 F1 Pd2 -15.2(8)
F2 Pd1 F1 Pd2 -4.04(17)
P1 Pd1 F1 Pd2 176.66(13)
C31 Pd2 F2 Pd1 178.7(3)
F1 Pd2 F2 Pd1 -4.21(18)
P2 Pd2 F2 Pd1 31(2)
C13 Pd1 F2 Pd2 -179.6(3)
F1 Pd1 F2 Pd2 4.18(18)
P1 Pd1 F2 Pd2 27(5)
C13 Pd1 P1 C5 -116.5(3)
F2 Pd1 P1 C5 37(5)
F1 Pd1 P1 C5 59.4(3)
C13 Pd1 P1 C1 126.7(3)
F2 Pd1 P1 C1 -80(4)
F1 Pd1 P1 C1 -57.4(3)
C13 Pd1 P1 C9 4.1(4)
F2 Pd1 P1 C9 157(4)
F1 Pd1 P1 C9 180.0(3)
C5 P1 C1 C2 -78.4(5)
C9 P1 C1 C2 165.2(5)
Pd1 P1 C1 C2 34.2(5)
C5 P1 C1 C3 43.6(6)
C9 P1 C1 C3 -72.8(6)
Pd1 P1 C1 C3 156.3(5)
C5 P1 C1 C4 166.7(5)
C9 P1 C1 C4 50.2(6)
Pd1 P1 C1 C4 -80.7(5)
C1 P1 C5 C6 -75.5(6)
C9 P1 C5 C6 40.2(6)
Pd1 P1 C5 C6 169.2(5)
C1 P1 C5 C8 46.8(6)
C9 P1 C5 C8 162.5(5)
Pd1 P1 C5 C8 -68.5(5)
C1 P1 C5 C7 161.7(5)
C9 P1 C5 C7 -82.6(5)
Pd1 P1 C5 C7 46.4(5)
C5 P1 C9 C10 -73.7(6)
C1 P1 C9 C10 44.3(6)
Pd1 P1 C9 C10 167.7(4)
C5 P1 C9 C11 48.4(6)
C1 P1 C9 C11 166.4(5)
Pd1 P1 C9 C11 -70.3(5)
C5 P1 C9 C12 164.4(5)
C1 P1 C9 C12 -77.6(6)
Pd1 P1 C9 C12 45.7(6)
F2 Pd1 C13 C14 -84.2(6)
F1 Pd1 C13 C14 -73.4(10)
P1 Pd1 C13 C14 95.0(5)
F2 Pd1 C13 C18 79.7(6)
F1 Pd1 C13 C18 90.6(9)
P1 Pd1 C13 C18 -101.1(6)
C18 C13 C14 C15 0.1(11)
Pd1 C13 C14 C15 164.3(5)
C13 C14 C15 C16 1.5(11)
C14 C15 C16 C17 -2.4(11)
C14 C15 C16 N1 179.0(6)
C15 C16 C17 C18 1.5(11)
N1 C16 C17 C18 -179.8(7)
C16 C17 C18 C13 0.2(11)
C14 C13 C18 C17 -0.9(11)
Pd1 C13 C18 C17 -165.0(5)
C17 C16 N1 O2 8.8(11)
C15 C16 N1 O2 -172.6(8)
C17 C16 N1 O1 -172.7(7)
C15 C16 N1 O1 5.9(11)
C31 Pd2 P2 C23 -19.9(4)
F2 Pd2 P2 C23 128(2)
F1 Pd2 P2 C23 162.3(3)
C31 Pd2 P2 C27 104.7(4)
F2 Pd2 P2 C27 -107(2)
F1 Pd2 P2 C27 -73.0(3)
C31 Pd2 P2 C19 -140.1(3)
F2 Pd2 P2 C19 8(2)
F1 Pd2 P2 C19 42.2(3)
C23 P2 C19 C20 158.3(6)
C27 P2 C19 C20 40.3(7)
Pd2 P2 C19 C20 -73.6(6)
C23 P2 C19 C21 -84.1(6)
C27 P2 C19 C21 158.0(6)
Pd2 P2 C19 C21 44.0(6)
C23 P2 C19 C22 37.5(7)
C27 P2 C19 C22 -80.5(7)
Pd2 P2 C19 C22 165.6(5)
C27 P2 C23 C25 169.7(5)
C19 P2 C23 C25 51.3(6)
Pd2 P2 C23 C25 -66.2(6)
C27 P2 C23 C24 47.9(7)
C19 P2 C23 C24 -70.4(6)
Pd2 P2 C23 C24 172.1(4)
C27 P2 C23 C26 -73.0(6)
C19 P2 C23 C26 168.6(6)
Pd2 P2 C23 C26 51.1(6)
C23 P2 C27 C29 163.6(6)
C19 P2 C27 C29 -78.7(7)
Pd2 P2 C27 C29 32.2(6)
C23 P2 C27 C30 47.5(7)
C19 P2 C27 C30 165.2(5)
Pd2 P2 C27 C30 -83.9(6)
C23 P2 C27 C28 -74.2(7)
C19 P2 C27 C28 43.5(7)
Pd2 P2 C27 C28 154.5(5)
F2 Pd2 C31 C32 -80.1(6)
F1 Pd2 C31 C32 -88.8(10)
P2 Pd2 C31 C32 98.0(6)
F2 Pd2 C31 C36 83.6(6)
F1 Pd2 C31 C36 74.8(10)
P2 Pd2 C31 C36 -98.4(6)
C36 C31 C32 C33 -1.5(11)
Pd2 C31 C32 C33 162.6(6)
C31 C32 C33 C34 1.7(11)
C32 C33 C34 C35 -2.1(11)
C32 C33 C34 N2 -178.7(7)
C33 C34 C35 C36 2.2(12)
N2 C34 C35 C36 178.8(7)
C34 C35 C36 C31 -2.1(12)
C32 C31 C36 C35 1.7(11)
Pd2 C31 C36 C35 -162.9(6)
C33 C34 N2 O4 3.3(12)
C35 C34 N2 O4 -173.3(8)
C33 C34 N2 O3 -174.7(8)
C35 C34 N2 O3 8.7(12)
F3 C37 C38 C39 -179.1(9)
C42 C37 C38 C39 -1.5(16)
C37 C38 C39 C40 2.1(15)
C38 C39 C40 C41 -4(2)
C39 C40 C41 C42 4(2)
C40 C41 C42 C37 -3.5(18)
F3 C37 C42 C41 179.6(9)
C38 C37 C42 C41 2.1(16)
C48 C43 C44 C45 1.3(17)
F4 C43 C44 C45 -176.8(9)
C43 C44 C45 C46 -0.3(15)
C44 C45 C46 C47 0.4(16)
C45 C46 C47 C48 -1.5(15)
F4 C43 C48 C47 175.7(9)
C44 C43 C48 C47 -2.3(17)
C46 C47 C48 C43 2.3(15)
